data_4077921
loop_
_publ_author_name
'Hossain, Md. Iqbal'
'Sikder, Md. Delwar H.'
'Ghosh, Shishir'
'Kabir, Shariff E.'
'Hogarth, Graeme'
'Salassa, Luca'

_publ_section_title
;
 Reactivity of Triruthenium Furyne and Thiophyne Clusters: Multiple
 Additions of Thiolato and Selenolato Ligands through Oxidative Addition
 of S--H and Se--H Bonds
;
_journal_issue 7
_journal_name_full Organometallics
_journal_page_first 2546
_journal_paper_doi 10.1021/om201052u
_journal_volume 31
_journal_year 2012
_chemical_formula_sum 'C51 H41 Cl2 O5 P3 Ru3 S4'
_chemical_formula_weight 1329.10
_chemical_name_systematic
;
 ?
;
_space_group_IT_number 14
_symmetry_cell_setting monoclinic
_symmetry_space_group_name_Hall '-P 2ybc'
_symmetry_space_group_name_H-M 'P 1 21/c 1'
_atom_sites_solution_hydrogens geom
_atom_sites_solution_primary direct
_atom_sites_solution_secondary difmap
_audit_creation_method SHELXL-97
_cell_angle_alpha 90.00
_cell_angle_beta 112.080(2)
_cell_angle_gamma 90.00
_cell_formula_units_Z 4
_cell_length_a 20.046(3)
_cell_length_b 12.570(2)
_cell_length_c 21.113(4)
_cell_measurement_temperature 150(2)
_cell_volume 4929.8(14)
_computing_cell_refinement 'Bruker SAINT'
_computing_data_collection 'Bruker SMART'
_computing_data_reduction 'Bruker SAINT'
_computing_structure_refinement 'SHELXL-97 (Sheldrick, 1997)'
_computing_structure_solution 'SHELXS-97 (Sheldrick, 1990)'
_diffrn_ambient_temperature 150(2)
_diffrn_measured_fraction_theta_full 0.991
_diffrn_measured_fraction_theta_max 0.933
_diffrn_measurement_device_type 'Bruker SMART APEX diffractometer'
_diffrn_measurement_method '\w rotation with narrow frames'
_diffrn_radiation_monochromator graphite
_diffrn_radiation_source 'fine-focus sealed tube'
_diffrn_radiation_type MoK\a
_diffrn_radiation_wavelength 0.71073
_diffrn_reflns_av_R_equivalents 0.0473
_diffrn_reflns_av_sigmaI/netI 0.0497
_diffrn_reflns_limit_h_max 25
_diffrn_reflns_limit_h_min -26
_diffrn_reflns_limit_k_max 16
_diffrn_reflns_limit_k_min -16
_diffrn_reflns_limit_l_max 27
_diffrn_reflns_limit_l_min -28
_diffrn_reflns_number 38641
_diffrn_reflns_theta_full 26.00
_diffrn_reflns_theta_max 28.33
_diffrn_reflns_theta_min 1.93
_exptl_absorpt_coefficient_mu 1.331
_exptl_absorpt_correction_T_max 0.8355
_exptl_absorpt_correction_T_min 0.7234
_exptl_absorpt_correction_type multi-scan
_exptl_crystal_colour orange
_exptl_crystal_density_diffrn 1.791
_exptl_crystal_density_method 'not measured'
_exptl_crystal_description block
_exptl_crystal_F_000 2648
_exptl_crystal_size_max 0.26
_exptl_crystal_size_mid 0.24
_exptl_crystal_size_min 0.14
_refine_diff_density_max 3.376
_refine_diff_density_min -1.539
_refine_diff_density_rms 0.212
_refine_ls_extinction_method none
_refine_ls_goodness_of_fit_ref 1.114
_refine_ls_hydrogen_treatment constr
_refine_ls_matrix_type full
_refine_ls_number_parameters 585
_refine_ls_number_reflns 11455
_refine_ls_number_restraints 0
_refine_ls_restrained_S_all 1.114
_refine_ls_R_factor_all 0.0961
_refine_ls_R_factor_gt 0.0727
_refine_ls_shift/su_max 0.001
_refine_ls_shift/su_mean 0.000
_refine_ls_structure_factor_coef Fsqd
_refine_ls_weighting_details 'calc w=1/[\s^2^(Fo^2^)+(0.0989P)^2^+46.9564P] where P=(Fo^2^+2Fc^2^)/3'
_refine_ls_weighting_scheme calc
_refine_ls_wR_factor_gt 0.2024
_refine_ls_wR_factor_ref 0.2209
_reflns_number_gt 8811
_reflns_number_total 11455
_reflns_threshold_expression I>2\s(I)
_cod_data_source_file om201052u_si_002.cif
_cod_data_source_block str0679
_cod_original_cell_volume 4929.7(14)
_cod_original_sg_symbol_H-M P21/c
_cod_database_code 4077921

loop_
_symmetry_equiv_pos_as_xyz
'x, y, z'
'-x, y+1/2, -z+1/2'
'-x, -y, -z'
'x, -y-1/2, z-1/2'

loop_
_atom_site_label
_atom_site_type_symbol
_atom_site_fract_x
_atom_site_fract_y
_atom_site_fract_z
_atom_site_U_iso_or_equiv
_atom_site_adp_type
_atom_site_occupancy
_atom_site_symmetry_multiplicity
_atom_site_calc_flag
_atom_site_refinement_flags
Ru1 Ru 0.32422(3) 1.05548(5) 0.30997(3) 0.02833(16) Uani 1 1 d .
Ru2 Ru 0.31236(3) 0.87207(5) 0.23547(3) 0.02597(16) Uani 1 1 d .
Ru3 Ru 0.17853(3) 0.94994(5) 0.25100(3) 0.02698(16) Uani 1 1 d .
S1 S 0.21229(11) 1.13078(16) 0.23728(10) 0.0302(4) Uani 1 1 d .
S2 S 0.19964(11) 0.90655(16) 0.14750(9) 0.0301(4) Uani 1 1 d .
S3 S 0.4750(2) 0.7803(3) 0.47453(17) 0.0742(9) Uani 1 1 d .
S4 S 0.54617(13) 1.0020(2) 0.40735(14) 0.0497(6) Uani 1 1 d .
P1 P 0.39482(11) 0.90658(16) 0.34357(10) 0.0278(4) Uani 1 1 d .
P2 P 0.29400(11) 0.69428(16) 0.24565(10) 0.0274(4) Uani 1 1 d .
P3 P 0.16169(11) 0.76843(16) 0.27119(10) 0.0276(4) Uani 1 1 d .
O1 O 0.3264(4) 1.1385(6) 0.4461(3) 0.0543(18) Uani 1 1 d .
O2 O 0.4340(4) 1.2189(6) 0.3104(4) 0.060(2) Uani 1 1 d .
O3 O 0.4104(4) 0.8164(6) 0.1631(3) 0.0464(16) Uani 1 1 d .
O4 O 0.1798(4) 1.0016(5) 0.3914(3) 0.0442(15) Uani 1 1 d .
O5 O 0.0178(3) 0.9869(6) 0.1752(4) 0.0490(16) Uani 1 1 d .
C1 C 0.3251(5) 1.1059(7) 0.3959(4) 0.0367(18) Uani 1 1 d .
C2 C 0.3933(5) 1.1588(7) 0.3121(4) 0.0354(18) Uani 1 1 d .
C3 C 0.3729(5) 0.8370(6) 0.1911(4) 0.0328(17) Uani 1 1 d .
C4 C 0.1824(4) 0.9816(7) 0.3404(4) 0.0326(17) Uani 1 1 d .
C5 C 0.0777(5) 0.9715(7) 0.2038(5) 0.0357(18) Uani 1 1 d .
C6 C 0.2406(4) 0.6804(6) 0.2986(4) 0.0284(15) Uani 1 1 d .
H6A H 0.2713 0.6968 0.3466 0.034 Uiso 1 1 calc R
H6B H 0.2244 0.6057 0.2967 0.034 Uiso 1 1 calc R
C7 C 0.3997(4) 0.8415(7) 0.4214(4) 0.0336(17) Uani 1 1 d .
C8 C 0.3320(2) 0.8424(4) 0.4476(2) 0.0016(8) Uiso 1 1 d .
H8A H 0.2861 0.8759 0.4301 0.002 Uiso 1 1 calc R
C9 C 0.3693(5) 0.7688(8) 0.5117(5) 0.043(2) Uani 1 1 d .
H9A H 0.3441 0.7461 0.5394 0.051 Uiso 1 1 calc R
C10 C 0.4375(6) 0.7394(8) 0.5259(5) 0.046(2) Uani 1 1 d .
H10A H 0.4629 0.6964 0.5645 0.056 Uiso 1 1 calc R
C11 C 0.4889(4) 0.9086(7) 0.3556(4) 0.0316(16) Uani 1 1 d .
C12 C 0.5273(4) 0.8318(7) 0.3298(4) 0.0289(15) Uani 1 1 d .
H12A H 0.5069 0.7722 0.3015 0.035 Uiso 1 1 calc R
C13 C 0.6019(5) 0.8634(9) 0.3553(5) 0.050(2) Uani 1 1 d .
H13A H 0.6370 0.8269 0.3433 0.059 Uiso 1 1 calc R
C14 C 0.6183(5) 0.9484(8) 0.3973(5) 0.048(2) Uani 1 1 d .
H14A H 0.6658 0.9753 0.4190 0.057 Uiso 1 1 calc R
C15 C 0.1852(5) 1.2259(7) 0.2866(4) 0.0344(17) Uani 1 1 d .
C16 C 0.1195(5) 1.2209(7) 0.2939(5) 0.041(2) Uani 1 1 d .
H16A H 0.0880 1.1629 0.2746 0.049 Uiso 1 1 calc R
C17 C 0.0992(5) 1.3000(8) 0.3294(5) 0.045(2) Uani 1 1 d .
H17A H 0.0539 1.2961 0.3339 0.054 Uiso 1 1 calc R
C18 C 0.1455(6) 1.3847(8) 0.3581(5) 0.047(2) Uani 1 1 d .
H18A H 0.1316 1.4390 0.3819 0.056 Uiso 1 1 calc R
C19 C 0.2123(6) 1.3898(7) 0.3519(5) 0.050(2) Uani 1 1 d .
H19A H 0.2443 1.4468 0.3725 0.060 Uiso 1 1 calc R
C20 C 0.2323(5) 1.3109(7) 0.3153(5) 0.0401(19) Uani 1 1 d .
H20A H 0.2773 1.3150 0.3101 0.048 Uiso 1 1 calc R
C21 C 0.1985(6) 1.0241(7) 0.0993(4) 0.044(2) Uani 1 1 d .
C22 C 0.1311(9) 1.0709(11) 0.0629(6) 0.078(4) Uani 1 1 d .
H22A H 0.0883 1.0443 0.0664 0.094 Uiso 1 1 calc R
C23 C 0.1297(12) 1.1601(13) 0.0207(7) 0.099(7) Uani 1 1 d .
H23A H 0.0852 1.1940 -0.0046 0.119 Uiso 1 1 calc R
C24 C 0.1924(15) 1.1975(11) 0.0162(8) 0.116(8) Uani 1 1 d .
H24A H 0.1910 1.2587 -0.0106 0.139 Uiso 1 1 calc R
C25 C 0.2556(12) 1.1486(10) 0.0494(6) 0.093(6) Uani 1 1 d .
H25A H 0.2980 1.1730 0.0440 0.111 Uiso 1 1 calc R
C26 C 0.2589(9) 1.0625(9) 0.0916(5) 0.071(4) Uani 1 1 d .
H26A H 0.3040 1.0296 0.1157 0.085 Uiso 1 1 calc R
C27 C 0.3738(5) 0.6139(6) 0.2924(4) 0.0349(18) Uani 1 1 d .
C28 C 0.4216(5) 0.5915(7) 0.2598(5) 0.043(2) Uani 1 1 d .
H28A H 0.4096 0.6117 0.2135 0.051 Uiso 1 1 calc R
C29 C 0.4870(6) 0.5396(8) 0.2953(6) 0.052(2) Uani 1 1 d .
H29A H 0.5195 0.5252 0.2732 0.062 Uiso 1 1 calc R
C30 C 0.5037(7) 0.5101(10) 0.3613(7) 0.067(3) Uani 1 1 d .
H30A H 0.5484 0.4764 0.3858 0.081 Uiso 1 1 calc R
C31 C 0.4551(7) 0.5291(10) 0.3935(5) 0.070(4) Uani 1 1 d .
H31A H 0.4666 0.5063 0.4392 0.085 Uiso 1 1 calc R
C32 C 0.3900(6) 0.5812(8) 0.3591(5) 0.051(3) Uani 1 1 d .
H32A H 0.3573 0.5941 0.3812 0.061 Uiso 1 1 calc R
C33 C 0.2495(4) 0.6116(6) 0.1708(4) 0.0311(16) Uani 1 1 d .
C34 C 0.2337(4) 0.6506(7) 0.1048(4) 0.0326(17) Uani 1 1 d .
H34A H 0.2463 0.7216 0.0984 0.039 Uiso 1 1 calc R
C35 C 0.1995(5) 0.5853(8) 0.0479(4) 0.0391(19) Uani 1 1 d .
H35A H 0.1880 0.6125 0.0030 0.047 Uiso 1 1 calc R
C36 C 0.1822(5) 0.4808(8) 0.0572(5) 0.042(2) Uani 1 1 d .
H36A H 0.1590 0.4363 0.0188 0.051 Uiso 1 1 calc R
C37 C 0.1992(6) 0.4415(8) 0.1232(5) 0.047(2) Uani 1 1 d .
H37A H 0.1875 0.3701 0.1295 0.057 Uiso 1 1 calc R
C38 C 0.2327(6) 0.5050(8) 0.1790(5) 0.044(2) Uani 1 1 d .
H38A H 0.2446 0.4768 0.2236 0.053 Uiso 1 1 calc R
C39 C 0.1285(5) 0.7438(7) 0.3405(4) 0.0358(18) Uani 1 1 d .
C40 C 0.0579(6) 0.7736(8) 0.3300(5) 0.046(2) Uani 1 1 d .
H40A H 0.0296 0.8099 0.2893 0.055 Uiso 1 1 calc R
C41 C 0.0286(6) 0.7505(8) 0.3786(6) 0.052(2) Uani 1 1 d .
H41A H -0.0193 0.7713 0.3711 0.063 Uiso 1 1 calc R
C42 C 0.0686(7) 0.6983(8) 0.4369(5) 0.057(3) Uani 1 1 d .
H42A H 0.0478 0.6809 0.4692 0.068 Uiso 1 1 calc R
C43 C 0.1389(7) 0.6704(8) 0.4497(5) 0.051(3) Uani 1 1 d .
H43A H 0.1665 0.6352 0.4911 0.061 Uiso 1 1 calc R
C44 C 0.1697(5) 0.6936(7) 0.4019(4) 0.041(2) Uani 1 1 d .
H44A H 0.2184 0.6753 0.4111 0.049 Uiso 1 1 calc R
C45 C 0.0969(4) 0.6882(6) 0.2037(4) 0.0313(16) Uani 1 1 d .
C46 C 0.0716(5) 0.7171(7) 0.1339(4) 0.0392(19) Uani 1 1 d .
H46A H 0.0856 0.7831 0.1207 0.047 Uiso 1 1 calc R
C47 C 0.0267(5) 0.6498(8) 0.0852(5) 0.045(2) Uani 1 1 d .
H47A H 0.0110 0.6688 0.0383 0.054 Uiso 1 1 calc R
C48 C 0.0038(6) 0.5540(8) 0.1035(5) 0.050(2) Uani 1 1 d .
H48A H -0.0277 0.5081 0.0697 0.060 Uiso 1 1 calc R
C49 C 0.0275(6) 0.5276(8) 0.1712(6) 0.055(3) Uani 1 1 d .
H49A H 0.0127 0.4620 0.1841 0.065 Uiso 1 1 calc R
C50 C 0.0719(5) 0.5932(8) 0.2208(5) 0.043(2) Uani 1 1 d .
H50A H 0.0859 0.5739 0.2675 0.052 Uiso 1 1 calc R
H1 H 0.324(4) 1.016(6) 0.225(4) 0.018(18) Uiso 1 1 d .
Cl2 Cl 0.3916 0.3650 0.4250 0.377 Uiso 1 1 d .
Cl1 Cl 0.3387 0.5089 0.4909 0.380 Uiso 1 1 d .
C51 C 0.3406 0.3417 0.4929 0.326 Uiso 1 1 d .
H51A H 0.3711 0.3098 0.5372 0.391 Uiso 1 1 calc R
H51B H 0.2929 0.3071 0.4731 0.391 Uiso 1 1 calc R

loop_
_atom_site_aniso_label
_atom_site_aniso_U_11
_atom_site_aniso_U_22
_atom_site_aniso_U_33
_atom_site_aniso_U_23
_atom_site_aniso_U_13
_atom_site_aniso_U_12
Ru1 0.0322(3) 0.0261(3) 0.0266(3) -0.0008(2) 0.0110(3) 0.0000(2)
Ru2 0.0296(3) 0.0252(3) 0.0235(3) -0.0006(2) 0.0105(2) -0.0002(2)
Ru3 0.0306(3) 0.0256(3) 0.0250(3) 0.0020(2) 0.0108(2) 0.0019(2)
S1 0.0366(10) 0.0276(9) 0.0277(9) 0.0036(7) 0.0134(8) 0.0051(8)
S2 0.0355(10) 0.0288(9) 0.0254(8) 0.0022(7) 0.0109(8) 0.0030(8)
S3 0.091(2) 0.074(2) 0.0563(17) 0.0077(15) 0.0262(17) 0.0062(18)
S4 0.0408(12) 0.0527(15) 0.0521(14) -0.0110(11) 0.0136(11) -0.0076(11)
P1 0.0286(9) 0.0287(10) 0.0254(9) -0.0011(7) 0.0094(8) -0.0003(8)
P2 0.0314(10) 0.0257(9) 0.0249(9) -0.0012(7) 0.0105(8) 0.0015(8)
P3 0.0319(10) 0.0253(9) 0.0275(9) 0.0021(7) 0.0132(8) 0.0007(8)
O1 0.074(5) 0.056(4) 0.033(3) -0.004(3) 0.021(3) 0.010(4)
O2 0.064(5) 0.052(4) 0.062(5) 0.002(4) 0.021(4) -0.025(4)
O3 0.058(4) 0.049(4) 0.044(4) -0.008(3) 0.032(3) -0.005(3)
O4 0.055(4) 0.048(4) 0.036(3) 0.001(3) 0.024(3) 0.002(3)
O5 0.035(3) 0.048(4) 0.060(4) 0.006(3) 0.014(3) 0.001(3)
C1 0.044(5) 0.029(4) 0.032(4) 0.004(3) 0.009(4) 0.003(3)
C2 0.037(4) 0.033(4) 0.035(4) 0.006(3) 0.012(4) 0.008(4)
C3 0.044(4) 0.026(4) 0.032(4) -0.003(3) 0.018(4) -0.003(3)
C4 0.033(4) 0.030(4) 0.031(4) 0.006(3) 0.007(3) -0.002(3)
C5 0.039(5) 0.026(4) 0.044(5) 0.002(3) 0.017(4) 0.003(3)
C6 0.034(4) 0.025(4) 0.024(3) 0.005(3) 0.008(3) 0.001(3)
C7 0.035(4) 0.034(4) 0.031(4) -0.003(3) 0.013(3) 0.000(3)
C9 0.047(5) 0.045(5) 0.039(5) 0.005(4) 0.019(4) 0.001(4)
C10 0.057(6) 0.040(5) 0.037(5) 0.000(4) 0.011(4) 0.000(4)
C11 0.026(4) 0.033(4) 0.035(4) -0.005(3) 0.010(3) -0.005(3)
C12 0.018(3) 0.039(4) 0.028(4) 0.002(3) 0.007(3) -0.002(3)
C13 0.035(5) 0.065(7) 0.045(5) 0.004(5) 0.011(4) 0.006(4)
C14 0.034(4) 0.055(6) 0.046(5) 0.006(4) 0.006(4) -0.008(4)
C15 0.043(5) 0.029(4) 0.033(4) 0.004(3) 0.017(4) 0.010(3)
C16 0.043(5) 0.032(4) 0.047(5) -0.001(4) 0.016(4) 0.001(4)
C17 0.039(5) 0.048(6) 0.048(5) 0.000(4) 0.017(4) 0.007(4)
C18 0.066(6) 0.035(5) 0.042(5) 0.004(4) 0.023(5) 0.014(4)
C19 0.065(7) 0.028(5) 0.055(6) -0.001(4) 0.019(5) 0.007(4)
C20 0.048(5) 0.030(4) 0.049(5) 0.004(4) 0.026(4) 0.000(4)
C21 0.077(7) 0.029(4) 0.020(4) 0.000(3) 0.013(4) 0.005(4)
C22 0.117(11) 0.084(9) 0.040(6) 0.018(6) 0.038(7) 0.059(8)
C23 0.177(18) 0.081(10) 0.048(7) 0.032(7) 0.050(9) 0.084(12)
C24 0.27(3) 0.038(7) 0.056(8) 0.002(6) 0.079(13) 0.009(12)
C25 0.183(18) 0.045(7) 0.044(6) 0.003(5) 0.035(9) -0.043(9)
C26 0.128(12) 0.051(6) 0.034(5) 0.003(4) 0.032(6) -0.031(7)
C27 0.039(4) 0.025(4) 0.030(4) -0.001(3) 0.001(3) 0.005(3)
C28 0.048(5) 0.036(5) 0.043(5) -0.003(4) 0.016(4) 0.005(4)
C29 0.049(6) 0.044(6) 0.063(7) -0.006(5) 0.023(5) 0.013(4)
C30 0.058(7) 0.063(7) 0.065(7) -0.007(6) 0.005(6) 0.028(6)
C31 0.088(9) 0.074(8) 0.032(5) -0.001(5) 0.003(5) 0.039(7)
C32 0.066(7) 0.047(6) 0.031(4) 0.003(4) 0.009(4) 0.022(5)
C33 0.032(4) 0.030(4) 0.031(4) 0.002(3) 0.011(3) 0.006(3)
C34 0.033(4) 0.031(4) 0.034(4) 0.002(3) 0.013(3) 0.008(3)
C35 0.037(4) 0.043(5) 0.031(4) -0.003(4) 0.005(3) 0.009(4)
C36 0.042(5) 0.044(5) 0.034(4) -0.012(4) 0.007(4) 0.004(4)
C37 0.056(6) 0.039(5) 0.052(6) -0.006(4) 0.024(5) -0.010(4)
C38 0.059(6) 0.039(5) 0.037(5) -0.008(4) 0.021(4) -0.012(4)
C39 0.044(5) 0.030(4) 0.038(4) 0.002(3) 0.021(4) -0.003(4)
C40 0.059(6) 0.041(5) 0.045(5) 0.003(4) 0.027(5) 0.001(4)
C41 0.064(6) 0.045(6) 0.061(6) 0.000(5) 0.039(6) 0.006(5)
C42 0.093(9) 0.046(6) 0.050(6) -0.005(5) 0.048(6) -0.016(6)
C43 0.081(8) 0.045(5) 0.033(5) -0.003(4) 0.029(5) -0.013(5)
C44 0.051(5) 0.037(5) 0.036(4) -0.003(4) 0.019(4) -0.010(4)
C45 0.036(4) 0.028(4) 0.032(4) -0.001(3) 0.015(3) 0.002(3)
C46 0.042(5) 0.036(5) 0.035(4) 0.004(4) 0.010(4) -0.004(4)
C47 0.049(5) 0.045(5) 0.033(4) 0.006(4) 0.007(4) -0.001(4)
C48 0.052(6) 0.049(6) 0.043(5) -0.009(4) 0.014(4) -0.011(5)
C49 0.073(7) 0.038(5) 0.056(6) -0.007(4) 0.027(6) -0.018(5)
C50 0.055(6) 0.036(5) 0.038(5) -0.001(4) 0.017(4) -0.008(4)

loop_
_atom_type_symbol
_atom_type_description
_atom_type_scat_dispersion_real
_atom_type_scat_dispersion_imag
_atom_type_scat_source
C C 0.0033 0.0016 'International Tables Vol C Tables 4.2.6.8 and 6.1.1.4'
H H 0.0000 0.0000 'International Tables Vol C Tables 4.2.6.8 and 6.1.1.4'
O O 0.0106 0.0060 'International Tables Vol C Tables 4.2.6.8 and 6.1.1.4'
P P 0.1023 0.0942 'International Tables Vol C Tables 4.2.6.8 and 6.1.1.4'
S S 0.1246 0.1234 'International Tables Vol C Tables 4.2.6.8 and 6.1.1.4'
Cl Cl 0.1484 0.1585 'International Tables Vol C Tables 4.2.6.8 and 6.1.1.4'
Ru Ru -1.2594 0.8363 'International Tables Vol C Tables 4.2.6.8 and 6.1.1.4'

loop_
_geom_angle_atom_site_label_1
_geom_angle_atom_site_label_2
_geom_angle_atom_site_label_3
_geom_angle
C2 Ru1 C1 90.2(4)
C2 Ru1 P1 101.1(3)
C1 Ru1 P1 101.1(3)
C2 Ru1 S1 104.3(3)
C1 Ru1 S1 98.6(3)
P1 Ru1 S1 147.63(8)
C2 Ru1 Ru2 119.7(3)
C1 Ru1 Ru2 141.9(3)
P1 Ru1 Ru2 53.35(5)
S1 Ru1 Ru2 96.11(5)
C2 Ru1 Ru3 154.2(2)
C1 Ru1 Ru3 101.5(3)
P1 Ru1 Ru3 99.09(6)
S1 Ru1 Ru3 51.61(5)
Ru2 Ru1 Ru3 62.19(2)
C3 Ru2 P2 88.5(3)
C3 Ru2 P1 100.6(3)
P2 Ru2 P1 99.90(7)
C3 Ru2 S2 105.2(3)
P2 Ru2 S2 96.48(7)
P1 Ru2 S2 149.65(8)
C3 Ru2 Ru1 124.0(3)
P2 Ru2 Ru1 138.36(6)
P1 Ru2 Ru1 53.07(5)
S2 Ru2 Ru1 98.46(5)
C3 Ru2 Ru3 157.5(3)
P2 Ru2 Ru3 97.29(6)
P1 Ru2 Ru3 99.75(6)
S2 Ru2 Ru3 52.66(5)
Ru1 Ru2 Ru3 63.30(2)
C4 Ru3 C5 97.4(4)
C4 Ru3 P3 88.8(2)
C5 Ru3 P3 92.1(3)
C4 Ru3 S1 90.8(2)
C5 Ru3 S1 95.3(3)
P3 Ru3 S1 172.57(7)
C4 Ru3 S2 168.5(3)
C5 Ru3 S2 94.0(3)
P3 Ru3 S2 91.74(7)
S1 Ru3 S2 87.26(7)
C4 Ru3 Ru2 118.3(2)
C5 Ru3 Ru2 143.9(3)
P3 Ru3 Ru2 84.19(5)
S1 Ru3 Ru2 89.52(5)
S2 Ru3 Ru2 50.42(5)
C4 Ru3 Ru1 80.0(2)
C5 Ru3 Ru1 145.5(3)
P3 Ru3 Ru1 122.04(6)
S1 Ru3 Ru1 50.63(5)
S2 Ru3 Ru1 90.06(5)
Ru2 Ru3 Ru1 54.52(2)
C15 S1 Ru1 107.9(3)
C15 S1 Ru3 113.4(3)
Ru1 S1 Ru3 77.77(6)
C21 S2 Ru2 113.7(4)
C21 S2 Ru3 110.8(3)
Ru2 S2 Ru3 76.91(6)
C10 S3 C7 93.7(5)
C14 S4 C11 92.7(5)
C7 P1 C11 100.5(4)
C7 P1 Ru1 117.9(3)
C11 P1 Ru1 121.5(3)
C7 P1 Ru2 126.2(3)
C11 P1 Ru2 117.7(3)
Ru1 P1 Ru2 73.57(6)
C33 P2 C6 105.6(4)
C33 P2 C27 101.3(4)
C6 P2 C27 102.2(4)
C33 P2 Ru2 121.3(3)
C6 P2 Ru2 107.7(3)
C27 P2 Ru2 116.7(3)
C45 P3 C6 100.8(4)
C45 P3 C39 99.4(4)
C6 P3 C39 100.0(4)
C45 P3 Ru3 119.9(3)
C6 P3 Ru3 118.2(3)
C39 P3 Ru3 115.0(3)
O1 C1 Ru1 177.8(8)
O2 C2 Ru1 176.7(8)
O3 C3 Ru2 179.2(8)
O4 C4 Ru3 175.2(8)
O5 C5 Ru3 178.3(8)
P2 C6 P3 112.6(4)
C8 C7 S3 115.1(5)
C8 C7 P1 122.2(5)
S3 C7 P1 122.7(5)
C9 C8 C7 95.6(5)
C10 C9 C8 118.1(8)
C9 C10 S3 117.1(8)
C12 C11 S4 111.6(6)
C12 C11 P1 127.4(6)
S4 C11 P1 120.8(5)
C13 C12 C11 107.3(8)
C14 C13 C12 115.2(9)
C13 C14 S4 113.1(7)
C16 C15 C20 120.0(8)
C16 C15 S1 122.7(7)
C20 C15 S1 117.1(7)
C15 C16 C17 120.6(9)
C18 C17 C16 119.8(9)
C17 C18 C19 120.1(9)
C18 C19 C20 120.1(10)
C15 C20 C19 119.3(9)
C26 C21 C22 119.9(11)
C26 C21 S2 122.5(9)
C22 C21 S2 117.4(10)
C21 C22 C23 117.3(15)
C24 C23 C22 120.4(15)
C25 C24 C23 121.0(13)
C24 C25 C26 119.9(18)
C21 C26 C25 121.4(16)
C32 C27 C28 119.8(8)
C32 C27 P2 122.4(7)
C28 C27 P2 117.7(6)
C29 C28 C27 120.4(9)
C30 C29 C28 119.7(10)
C29 C30 C31 120.2(10)
C32 C31 C30 120.8(11)
C27 C32 C31 119.0(10)
C34 C33 C38 118.8(8)
C34 C33 P2 121.3(6)
C38 C33 P2 119.9(6)
C33 C34 C35 120.2(8)
C36 C35 C34 119.9(8)
C35 C36 C37 119.7(8)
C38 C37 C36 120.7(9)
C37 C38 C33 120.7(9)
C44 C39 C40 118.5(8)
C44 C39 P3 123.2(7)
C40 C39 P3 118.3(7)
C41 C40 C39 120.6(9)
C42 C41 C40 120.0(10)
C41 C42 C43 120.9(9)
C42 C43 C44 120.2(10)
C43 C44 C39 119.8(10)
C50 C45 C46 117.9(8)
C50 C45 P3 119.3(6)
C46 C45 P3 122.8(6)
C47 C46 C45 120.0(8)
C46 C47 C48 121.0(9)
C49 C48 C47 118.6(9)
C50 C49 C48 121.7(10)
C49 C50 C45 120.8(9)
Cl2 C51 Cl1 81.702(2)

loop_
_geom_bond_atom_site_label_1
_geom_bond_atom_site_label_2
_geom_bond_distance
Ru1 C2 1.886(9)
Ru1 C1 1.916(9)
Ru1 P1 2.292(2)
Ru1 S1 2.387(2)
Ru1 Ru2 2.7504(9)
Ru1 Ru3 3.0175(10)
Ru2 C3 1.844(8)
Ru2 P2 2.288(2)
Ru2 P1 2.301(2)
Ru2 S2 2.364(2)
Ru2 Ru3 2.9875(9)
Ru3 C4 1.901(8)
Ru3 C5 1.907(9)
Ru3 P3 2.368(2)
Ru3 S1 2.420(2)
Ru3 S2 2.439(2)
S1 C15 1.798(8)
S2 C21 1.789(9)
S3 C10 1.618(11)
S3 C7 1.690(9)
S4 C14 1.679(11)
S4 C11 1.717(8)
P1 C7 1.805(9)
P1 C11 1.807(8)
P2 C33 1.820(8)
P2 C6 1.822(8)
P2 C27 1.834(8)
P3 C45 1.828(8)
P3 C6 1.837(8)
P3 C39 1.847(8)
O1 C1 1.127(11)
O2 C2 1.123(11)
O3 C3 1.146(10)
O4 C4 1.127(10)
O5 C5 1.139(11)
C7 C8 1.648(9)
C8 C9 1.576(10)
C9 C10 1.337(14)
C11 C12 1.462(11)
C12 C13 1.442(12)
C13 C14 1.348(15)
C15 C16 1.384(13)
C15 C20 1.402(13)
C16 C17 1.395(13)
C17 C18 1.392(14)
C18 C19 1.394(16)
C19 C20 1.406(13)
C21 C26 1.368(17)
C21 C22 1.408(16)
C22 C23 1.43(2)
C23 C24 1.38(3)
C24 C25 1.34(3)
C25 C26 1.388(15)
C27 C32 1.383(12)
C27 C28 1.403(13)
C28 C29 1.403(14)
C29 C30 1.357(17)
C30 C31 1.402(18)
C31 C32 1.394(15)
C33 C34 1.396(11)
C33 C38 1.408(12)
C34 C35 1.403(12)
C35 C36 1.391(14)
C36 C37 1.394(14)
C37 C38 1.371(13)
C39 C44 1.399(12)
C39 C40 1.399(13)
C40 C41 1.390(13)
C41 C42 1.358(16)
C42 C43 1.376(17)
C43 C44 1.397(13)
C45 C50 1.395(12)
C45 C46 1.413(11)
C46 C47 1.375(13)
C47 C48 1.394(14)
C48 C49 1.368(15)
C49 C50 1.366(14)
Cl2 C51 2.0696(3)
Cl1 C51 2.1028(4)

loop_
_geom_torsion_atom_site_label_1
_geom_torsion_atom_site_label_2
_geom_torsion_atom_site_label_3
_geom_torsion_atom_site_label_4
_geom_torsion
C2 Ru1 Ru2 C3 4.7(4)
C1 Ru1 Ru2 C3 -132.7(5)
P1 Ru1 Ru2 C3 -76.8(3)
S1 Ru1 Ru2 C3 115.0(3)
Ru3 Ru1 Ru2 C3 155.3(3)
C2 Ru1 Ru2 P2 140.0(3)
C1 Ru1 Ru2 P2 2.7(5)
P1 Ru1 Ru2 P2 58.57(11)
S1 Ru1 Ru2 P2 -109.69(10)
Ru3 Ru1 Ru2 P2 -69.39(9)
C2 Ru1 Ru2 P1 81.4(3)
C1 Ru1 Ru2 P1 -55.9(4)
S1 Ru1 Ru2 P1 -168.26(8)
Ru3 Ru1 Ru2 P1 -127.96(7)
C2 Ru1 Ru2 S2 -110.2(3)
C1 Ru1 Ru2 S2 112.5(4)
P1 Ru1 Ru2 S2 168.38(8)
S1 Ru1 Ru2 S2 0.13(7)
Ru3 Ru1 Ru2 S2 40.43(5)
C2 Ru1 Ru2 Ru3 -150.6(3)
C1 Ru1 Ru2 Ru3 72.0(4)
P1 Ru1 Ru2 Ru3 127.96(7)
S1 Ru1 Ru2 Ru3 -40.30(5)
C3 Ru2 Ru3 C4 -166.1(7)
P2 Ru2 Ru3 C4 89.9(3)
P1 Ru2 Ru3 C4 -11.5(3)
S2 Ru2 Ru3 C4 -177.5(3)
Ru1 Ru2 Ru3 C4 -51.2(3)
C3 Ru2 Ru3 C5 22.9(8)
P2 Ru2 Ru3 C5 -81.1(4)
P1 Ru2 Ru3 C5 177.5(4)
S2 Ru2 Ru3 C5 11.5(4)
Ru1 Ru2 Ru3 C5 137.8(4)
C3 Ru2 Ru3 P3 108.5(7)
P2 Ru2 Ru3 P3 4.49(7)
P1 Ru2 Ru3 P3 -96.92(7)
S2 Ru2 Ru3 P3 97.10(8)
Ru1 Ru2 Ru3 P3 -136.68(5)
C3 Ru2 Ru3 S1 -75.5(7)
P2 Ru2 Ru3 S1 -179.46(7)
P1 Ru2 Ru3 S1 79.13(7)
S2 Ru2 Ru3 S1 -86.85(8)
Ru1 Ru2 Ru3 S1 39.37(5)
C3 Ru2 Ru3 S2 11.4(7)
P2 Ru2 Ru3 S2 -92.61(8)
P1 Ru2 Ru3 S2 165.98(9)
Ru1 Ru2 Ru3 S2 126.22(7)
C3 Ru2 Ru3 Ru1 -114.8(7)
P2 Ru2 Ru3 Ru1 141.17(6)
P1 Ru2 Ru3 Ru1 39.76(6)
S2 Ru2 Ru3 Ru1 -126.22(7)
C2 Ru1 Ru3 C4 -122.9(7)
C1 Ru1 Ru3 C4 -7.4(4)
P1 Ru1 Ru3 C4 96.0(3)
S1 Ru1 Ru3 C4 -99.3(3)
Ru2 Ru1 Ru3 C4 135.8(3)
C2 Ru1 Ru3 C5 -34.3(8)
C1 Ru1 Ru3 C5 81.1(5)
P1 Ru1 Ru3 C5 -175.5(5)
S1 Ru1 Ru3 C5 -10.8(5)
Ru2 Ru1 Ru3 C5 -135.7(5)
C2 Ru1 Ru3 P3 155.0(6)
C1 Ru1 Ru3 P3 -89.6(3)
P1 Ru1 Ru3 P3 13.79(8)
S1 Ru1 Ru3 P3 178.50(9)
Ru2 Ru1 Ru3 P3 53.64(6)
C2 Ru1 Ru3 S1 -23.5(6)
C1 Ru1 Ru3 S1 91.9(3)
P1 Ru1 Ru3 S1 -164.70(8)
Ru2 Ru1 Ru3 S1 -124.86(6)
C2 Ru1 Ru3 S2 62.9(6)
C1 Ru1 Ru3 S2 178.3(3)
P1 Ru1 Ru3 S2 -78.29(7)
S1 Ru1 Ru3 S2 86.41(8)
Ru2 Ru1 Ru3 S2 -38.45(5)
C2 Ru1 Ru3 Ru2 101.3(6)
C1 Ru1 Ru3 Ru2 -143.2(3)
P1 Ru1 Ru3 Ru2 -39.84(5)
S1 Ru1 Ru3 Ru2 124.86(6)
C2 Ru1 S1 C15 -79.4(4)
C1 Ru1 S1 C15 13.0(4)
P1 Ru1 S1 C15 140.0(3)
Ru2 Ru1 S1 C15 157.8(3)
Ru3 Ru1 S1 C15 110.9(3)
C2 Ru1 S1 Ru3 169.7(3)
C1 Ru1 S1 Ru3 -97.9(3)
P1 Ru1 S1 Ru3 29.12(15)
Ru2 Ru1 S1 Ru3 46.88(5)
C4 Ru3 S1 C15 -28.0(4)
C5 Ru3 S1 C15 69.5(4)
P3 Ru3 S1 C15 -114.3(6)
S2 Ru3 S1 C15 163.3(3)
Ru2 Ru3 S1 C15 -146.3(3)
Ru1 Ru3 S1 C15 -104.4(3)
C4 Ru3 S1 Ru1 76.4(2)
C5 Ru3 S1 Ru1 173.9(3)
P3 Ru3 S1 Ru1 -9.9(6)
S2 Ru3 S1 Ru1 -92.32(6)
Ru2 Ru3 S1 Ru1 -41.93(4)
C3 Ru2 S2 C21 -68.2(4)
P2 Ru2 S2 C21 -158.5(3)
P1 Ru2 S2 C21 79.1(4)
Ru1 Ru2 S2 C21 60.5(3)
Ru3 Ru2 S2 C21 107.3(3)
C3 Ru2 S2 Ru3 -175.5(3)
P2 Ru2 S2 Ru3 94.24(7)
P1 Ru2 S2 Ru3 -28.20(16)
Ru1 Ru2 S2 Ru3 -46.77(5)
C4 Ru3 S2 C21 -99.4(13)
C5 Ru3 S2 C21 76.1(5)
P3 Ru3 S2 C21 168.3(4)
S1 Ru3 S2 C21 -19.1(4)
Ru2 Ru3 S2 C21 -110.7(4)
Ru1 Ru3 S2 C21 -69.6(4)
C4 Ru3 S2 Ru2 11.3(13)
C5 Ru3 S2 Ru2 -173.2(3)
P3 Ru3 S2 Ru2 -81.00(7)
S1 Ru3 S2 Ru2 91.64(6)
Ru1 Ru3 S2 Ru2 41.07(5)
C2 Ru1 P1 C7 118.3(4)
C1 Ru1 P1 C7 25.9(4)
S1 Ru1 P1 C7 -100.5(3)
Ru2 Ru1 P1 C7 -122.7(3)
Ru3 Ru1 P1 C7 -77.8(3)
C2 Ru1 P1 C11 -6.1(4)
C1 Ru1 P1 C11 -98.6(4)
S1 Ru1 P1 C11 135.0(3)
Ru2 Ru1 P1 C11 112.8(3)
Ru3 Ru1 P1 C11 157.7(3)
C2 Ru1 P1 Ru2 -118.9(3)
C1 Ru1 P1 Ru2 148.6(3)
S1 Ru1 P1 Ru2 22.21(15)
Ru3 Ru1 P1 Ru2 44.93(5)
C3 Ru2 P1 C7 -122.4(4)
P2 Ru2 P1 C7 -32.0(4)
S2 Ru2 P1 C7 89.6(4)
Ru1 Ru2 P1 C7 112.9(4)
Ru3 Ru2 P1 C7 67.2(3)
C3 Ru2 P1 C11 7.3(4)
P2 Ru2 P1 C11 97.7(3)
S2 Ru2 P1 C11 -140.6(3)
Ru1 Ru2 P1 C11 -117.4(3)
Ru3 Ru2 P1 C11 -163.0(3)
C3 Ru2 P1 Ru1 124.8(3)
P2 Ru2 P1 Ru1 -144.86(6)
S2 Ru2 P1 Ru1 -23.21(16)
Ru3 Ru2 P1 Ru1 -45.62(5)
C3 Ru2 P2 C33 -64.8(4)
P1 Ru2 P2 C33 -165.4(3)
S2 Ru2 P2 C33 40.3(3)
Ru1 Ru2 P2 C33 150.8(3)
Ru3 Ru2 P2 C33 93.4(3)
C3 Ru2 P2 C6 173.5(4)
P1 Ru2 P2 C6 73.0(3)
S2 Ru2 P2 C6 -81.3(3)
Ru1 Ru2 P2 C6 29.2(3)
Ru3 Ru2 P2 C6 -28.2(3)
C3 Ru2 P2 C27 59.5(4)
P1 Ru2 P2 C27 -41.1(3)
S2 Ru2 P2 C27 164.6(3)
Ru1 Ru2 P2 C27 -84.9(3)
Ru3 Ru2 P2 C27 -142.3(3)
C4 Ru3 P3 C45 138.8(4)
C5 Ru3 P3 C45 41.4(4)
S1 Ru3 P3 C45 -134.8(6)
S2 Ru3 P3 C45 -52.7(3)
Ru2 Ru3 P3 C45 -102.6(3)
Ru1 Ru3 P3 C45 -143.8(3)
C4 Ru3 P3 C6 -97.5(4)
C5 Ru3 P3 C6 165.1(4)
S1 Ru3 P3 C6 -11.1(7)
S2 Ru3 P3 C6 71.0(3)
Ru2 Ru3 P3 C6 21.1(3)
Ru1 Ru3 P3 C6 -20.1(3)
C4 Ru3 P3 C39 20.4(4)
C5 Ru3 P3 C39 -77.0(4)
S1 Ru3 P3 C39 106.8(6)
S2 Ru3 P3 C39 -171.1(3)
Ru2 Ru3 P3 C39 139.0(3)
Ru1 Ru3 P3 C39 97.8(3)
C2 Ru1 C1 O1 22(23)
P1 Ru1 C1 O1 123(23)
S1 Ru1 C1 O1 -83(23)
Ru2 Ru1 C1 O1 166(23)
Ru3 Ru1 C1 O1 -135(23)
C1 Ru1 C2 O2 -173(14)
P1 Ru1 C2 O2 86(14)
S1 Ru1 C2 O2 -74(14)
Ru2 Ru1 C2 O2 32(14)
Ru3 Ru1 C2 O2 -55(15)
P2 Ru2 C3 O3 150(60)
P1 Ru2 C3 O3 -110(60)
S2 Ru2 C3 O3 54(61)
Ru1 Ru2 C3 O3 -58(61)
Ru3 Ru2 C3 O3 44(61)
C5 Ru3 C4 O4 0(9)
P3 Ru3 C4 O4 -92(9)
S1 Ru3 C4 O4 95(9)
S2 Ru3 C4 O4 175(8)
Ru2 Ru3 C4 O4 -175(9)
Ru1 Ru3 C4 O4 145(9)
C4 Ru3 C5 O5 97(30)
P3 Ru3 C5 O5 -174(100)
S1 Ru3 C5 O5 5(30)
S2 Ru3 C5 O5 -82(30)
Ru2 Ru3 C5 O5 -91(30)
Ru1 Ru3 C5 O5 14(30)
C33 P2 C6 P3 -82.5(5)
C27 P2 C6 P3 171.9(4)
Ru2 P2 C6 P3 48.4(4)
C45 P3 C6 P2 84.4(5)
C39 P3 C6 P2 -173.9(4)
Ru3 P3 C6 P2 -48.4(5)
C10 S3 C7 C8 5.6(6)
C10 S3 C7 P1 -177.2(6)
C11 P1 C7 C8 165.2(6)
Ru1 P1 C7 C8 30.8(7)
Ru2 P1 C7 C8 -58.6(7)
C11 P1 C7 S3 -11.8(6)
Ru1 P1 C7 S3 -146.2(4)
Ru2 P1 C7 S3 124.3(5)
S3 C7 C8 C9 -6.2(7)
P1 C7 C8 C9 176.5(6)
C7 C8 C9 C10 4.6(9)
C8 C9 C10 S3 -1.4(12)
C7 S3 C10 C9 -2.6(9)
C14 S4 C11 C12 0.6(7)
C14 S4 C11 P1 176.0(6)
C7 P1 C11 C12 95.4(8)
Ru1 P1 C11 C12 -132.4(7)
Ru2 P1 C11 C12 -45.5(8)
C7 P1 C11 S4 -79.2(6)
Ru1 P1 C11 S4 52.9(6)
Ru2 P1 C11 S4 139.9(4)
S4 C11 C12 C13 -2.0(9)
P1 C11 C12 C13 -177.0(7)
C11 C12 C13 C14 3.0(11)
C12 C13 C14 S4 -2.7(12)
C11 S4 C14 C13 1.2(9)
Ru1 S1 C15 C16 -124.0(7)
Ru3 S1 C15 C16 -40.0(8)
Ru1 S1 C15 C20 59.2(7)
Ru3 S1 C15 C20 143.3(6)
C20 C15 C16 C17 0.4(13)
S1 C15 C16 C17 -176.3(7)
C15 C16 C17 C18 -0.4(14)
C16 C17 C18 C19 -0.6(15)
C17 C18 C19 C20 1.5(15)
C16 C15 C20 C19 0.5(13)
S1 C15 C20 C19 177.4(7)
C18 C19 C20 C15 -1.5(14)
Ru2 S2 C21 C26 27.6(9)
Ru3 S2 C21 C26 112.0(8)
Ru2 S2 C21 C22 -158.8(7)
Ru3 S2 C21 C22 -74.4(8)
C26 C21 C22 C23 -1.9(16)
S2 C21 C22 C23 -175.7(9)
C21 C22 C23 C24 0(2)
C22 C23 C24 C25 3(2)
C23 C24 C25 C26 -3(2)
C22 C21 C26 C25 1.1(16)
S2 C21 C26 C25 174.6(9)
C24 C25 C26 C21 1.5(19)
C33 P2 C27 C32 -123.8(8)
C6 P2 C27 C32 -14.9(9)
Ru2 P2 C27 C32 102.3(8)
C33 P2 C27 C28 60.3(8)
C6 P2 C27 C28 169.3(7)
Ru2 P2 C27 C28 -73.6(7)
C32 C27 C28 C29 -2.3(14)
P2 C27 C28 C29 173.7(8)
C27 C28 C29 C30 0.6(16)
C28 C29 C30 C31 1.4(19)
C29 C30 C31 C32 -2(2)
C28 C27 C32 C31 1.9(15)
P2 C27 C32 C31 -173.9(9)
C30 C31 C32 C27 0.1(19)
C6 P2 C33 C34 131.0(7)
C27 P2 C33 C34 -122.8(7)
Ru2 P2 C33 C34 8.5(8)
C6 P2 C33 C38 -51.2(8)
C27 P2 C33 C38 55.0(8)
Ru2 P2 C33 C38 -173.8(6)
C38 C33 C34 C35 2.2(12)
P2 C33 C34 C35 180.0(6)
C33 C34 C35 C36 -1.1(13)
C34 C35 C36 C37 0.0(14)
C35 C36 C37 C38 0.0(15)
C36 C37 C38 C33 1.0(16)
C34 C33 C38 C37 -2.1(14)
P2 C33 C38 C37 -180.0(8)
C45 P3 C39 C44 117.6(8)
C6 P3 C39 C44 14.7(8)
Ru3 P3 C39 C44 -113.0(7)
C45 P3 C39 C40 -60.1(8)
C6 P3 C39 C40 -163.0(7)
Ru3 P3 C39 C40 69.3(8)
C44 C39 C40 C41 -2.1(14)
P3 C39 C40 C41 175.7(8)
C39 C40 C41 C42 -0.2(16)
C40 C41 C42 C43 2.0(17)
C41 C42 C43 C44 -1.3(16)
C42 C43 C44 C39 -1.0(14)
C40 C39 C44 C43 2.7(13)
P3 C39 C44 C43 -175.0(7)
C6 P3 C45 C50 66.8(8)
C39 P3 C45 C50 -35.4(8)
Ru3 P3 C45 C50 -161.5(6)
C6 P3 C45 C46 -112.1(7)
C39 P3 C45 C46 145.7(7)
Ru3 P3 C45 C46 19.6(8)
C50 C45 C46 C47 -3.3(13)
P3 C45 C46 C47 175.6(7)
C45 C46 C47 C48 1.8(15)
C46 C47 C48 C49 -0.6(16)
C47 C48 C49 C50 0.9(17)
C48 C49 C50 C45 -2.5(17)
C46 C45 C50 C49 3.6(14)
P3 C45 C50 C49 -175.3(8)
